data_2001131
loop_
_publ_author_name
'Meetsma, A.'
'Wiegers, G. A.'
'de Boer, J. L.'

_publ_contact_author
;
     Meetsma, Auke
     Department of Chemical Physics
     Groningen University
     Nijenborgh 4
     NL-9747 AG Groningen
     The Netherlands
;
_publ_section_title
;
 Structure determination of SnZrS~3~
;
_journal_issue 12
_journal_name_full 'Acta Crystallographica Section C'
_journal_page_first 2060
_journal_page_last 2062
_journal_paper_doi 10.1107/S0108270193005888
_journal_volume 49
_journal_year 1993
_chemical_formula_moiety 'Sn Zr S3'
_chemical_formula_sum 'S3 Sn Zr'
_chemical_formula_weight 306.133
_chemical_name_systematic
;
 tinzirconiumtrisulfide
;
_space_group_IT_number 62
_symmetry_cell_setting orthorhombic
_symmetry_space_group_name_Hall '-P 2ac 2n'
_symmetry_space_group_name_H-M 'P n m a'
_audit_creation_method
;
     spawned by the program PLATON with option: TABLE ACC
;
_cell_angle_alpha 90
_cell_angle_beta 90
_cell_angle_gamma 90
_cell_formula_units_Z 4
_cell_length_a 9.1880(10)
_cell_length_b 3.7170(10)
_cell_length_c 13.8390(10)
_cell_measurement_reflns_used 20
_cell_measurement_temperature 295
_cell_measurement_theta_max 34.33
_cell_measurement_theta_min 32.90
_cell_volume 472.63(14)
_computing_cell_refinement
;
     CAD-4 SET4 (de Boer & Duisenberg, 1984)
;
_computing_data_collection 'CAD-4 (Enraf-Nonius, 1988)'
_computing_data_reduction 'EUCLID (Spek, 1982)'
_computing_molecular_graphics
;
     PLUTO92 (Meetsma, 1992; Motherwell & Clegg, 1978)
;
_computing_publication_material 'PLATON92 (Spek, 1992)'
_computing_structure_solution 'SHELXS86 (Sheldrick, 1990)'
_diffrn_ambient_temperature 295
_diffrn_measurement_device
;
     CAD-4F Enraf-Nonius single crystal diffractometer
;
_diffrn_measurement_method ' \w/2\q'
_diffrn_radiation_monochromator 'perpendicular mounted graphite'
_diffrn_radiation_source 'fine focus Philips Mo tube'
_diffrn_radiation_type 'Mo K\a'
_diffrn_radiation_wavelength .71073
_diffrn_reflns_av_R_equivalents 0.039
_diffrn_reflns_av_sigmaI/netI 0.041
_diffrn_reflns_number 3384
_diffrn_reflns_reduction_process
;The intensity data were corrected for the long term scale variation, for
 Lorentz and polarization effects, but not for absorption. Variance e (I) was
 calculated based on counting statistics and the term (P^2^I^2^), where P is
 the instability constant as derived from the excess variance in the reference
 reflections (McCandlish, Stout & Andrews, 1975).
;
_diffrn_reflns_theta_max 40.00
_diffrn_reflns_theta_min 1.4700
_diffrn_standards_decay_% 0.1
_diffrn_standards_interval_time 180
_diffrn_standards_number 3
_exptl_absorpt_coefficient_mu 8.566
_exptl_absorpt_correction_type none
_exptl_crystal_colour red
_exptl_crystal_density_diffrn 4.302
_exptl_crystal_description needle
_exptl_crystal_F_000 552
_exptl_crystal_size_max 1.6
_exptl_crystal_size_mid 0.02
_exptl_crystal_size_min 0.02
_refine_diff_density_max 1.91
_refine_diff_density_min -2.87
_refine_ls_goodness_of_fit_obs 2.190
_refine_ls_matrix_type full
_refine_ls_number_parameters 31
_refine_ls_number_reflns 1174
_refine_ls_R_factor_obs 0.038
_refine_ls_shift/esd_max 0.239E-1
_refine_ls_shift/esd_mean 0.155E-2
_refine_ls_structure_factor_coef F
_refine_ls_weighting_details 'w = 1/[\s^2^(F)]'
_refine_ls_weighting_scheme calc
_refine_ls_wR_factor_obs 0.031
_reflns_number_observed 1175
_reflns_number_total 1620
_reflns_observed_criterion I>2.5\s(I)
_cod_data_source_file ab1082.cif
_cod_data_source_block CP189
_cod_depositor_comments
;
 Removing duplicate lines from the aniso value loop.

 Antanas Vaitkus,
 2018-05-24

The following automatic conversions were performed:
'_symmetry_cell_setting' value 'Orthorhombic' changed to 'orthorhombic'
according to '/home/saulius/struct/CIF-dictionaries/cif_core.dic'
dictionary named 'cif_core.dic' version 2.4.1 from 2010-06-29.

Automatic conversion script
Id: cif_fix_enum 1527 2010-12-29 10:47:43Z saulius 

The following automatic conversions were performed:

'_symmetry_cell_setting' value 'Orthorhombic' changed to
'orthorhombic' according to
/home/saulius/struct/CIF-dictionaries/cif_core.dic dictionary named
'cif_core.dic' version 2.4.1 from 2010-06-29.

Automatic conversion script
Id: cif_fix_values 1715 2011-07-08 13:25:40Z adriana 

The following automatic conversions were performed:

'_refine_ls_weighting_scheme' value 'calc w = 1/[\s^2^(F)]' was
changed to 'calc'. New tag '_refine_ls_weighting_details' was
created. The value of the new tag was set to 'w = 1/[\s^2^(F)]'.

Automatic conversion script
Id: cif_fix_values 3143 2015-03-26 13:38:13Z robertas 
;
_cod_original_formula_sum 'S3 Sn1 Zr1'
_cod_database_code 2001131

loop_
_symmetry_equiv_pos_as_xyz
X,Y,Z
1/2-X,1/2+Y,1/2+Z
X,1/2-Y,Z
1/2-X,-Y,1/2+Z
-X,-Y,-Z
1/2+X,1/2-Y,1/2-Z
-X,1/2+Y,-Z
1/2+X,Y,1/2-Z

loop_
_atom_site_aniso_label
_atom_site_aniso_U_11
_atom_site_aniso_U_22
_atom_site_aniso_U_33
_atom_site_aniso_U_12
_atom_site_aniso_U_13
_atom_site_aniso_U_23
Sn1 .0163(2) .0096(2) .0272(3) 0 -.0042(2) 0
Zr1 .0121(3) .0067(2) .0131(3) 0 -.0019(2) 0
S1 .0195(8) .0105(7) .0130(7) 0 -.0032(6) 0
S2 .0121(6) .0077(6) .0136(6) 0 .0016(6) 0
S3 .0112(7) .0075(6) .0099(6) 0 .0006(5) 0

loop_
_atom_site_label
_atom_site_fract_x
_atom_site_fract_y
_atom_site_fract_z
_atom_site_U_iso_or_equiv
_atom_site_thermal_displace_type
Sn1 .46328(6) -0.25 .17150(4) .01770(10) Uani
Zr1 .16377(7) 0.25 .04954(4) .0106(2) Uani
S1 .27420(19) 0.25 .21656(12) .0143(4) Uani
S2 .33181(18) -0.25 -.00820(11) .0111(3) Uani
S3 .01227(17) 0.25 -.10761(11) .0095(4) Uani

loop_
_geom_angle_atom_site_label_1
_geom_angle_atom_site_label_2
_geom_angle_atom_site_label_3
_geom_angle_site_symmetry_1
_geom_angle_site_symmetry_2
_geom_angle_site_symmetry_3
_geom_angle
_geom_angle_publ_flag
S1 Sn1 S2 . . . 85.66(5) yes
S1 Sn1 S1 . . 1_545 90.39(4) yes
S1 Sn1 S2 1_545 . . 85.66(5) no
S1 Zr1 S2 . . . 92.50(5) yes
S1 Zr1 S3 . . . 171.08(6) yes
S1 Zr1 S2 . . 1_565 92.50(5) no
S1 Zr1 S3 . . 5_555 88.10(5) yes
S1 Zr1 S3 . . 5_565 88.10(5) no
S2 Zr1 S3 . . . 93.59(4) yes
S2 Zr1 S2 . . 1_565 93.82(4) yes
S2 Zr1 S3 . . 5_555 87.27(4) yes
S2 Zr1 S3 . . 5_565 178.73(5) yes
S2 Zr1 S3 1_565 . . 93.59(4) no
S3 Zr1 S3 . . 5_555 85.68(4) yes
S3 Zr1 S3 . . 5_565 85.68(4) no
S2 Zr1 S3 1_565 . 5_555 178.73(5) no
S2 Zr1 S3 1_565 . 5_565 87.27(4) no
S3 Zr1 S3 5_555 . 5_565 91.64(4) yes
Sn1 S1 Zr1 . . . 92.79(5) yes
Sn1 S1 Sn1 . . 1_565 90.39(6) yes
Sn1 S1 Zr1 1_565 . . 92.79(5) no
Sn1 S2 Zr1 . . . 89.01(4) yes
Sn1 S2 Zr1 . . 1_545 89.01(4) no
Zr1 S2 Zr1 . . 1_545 93.82(6) yes
Zr1 S3 Zr1 . . 5_555 94.32(4) yes
Zr1 S3 Zr1 . . 5_565 94.32(4) no
Zr1 S3 Zr1 5_555 . 5_565 91.64(5) yes

loop_
_geom_bond_atom_site_label_1
_geom_bond_atom_site_label_2
_geom_bond_site_symmetry_1
_geom_bond_site_symmetry_2
_geom_bond_distance
_geom_bond_publ_flag
Sn1 S1 . . 2.6193(15) yes
Sn1 S2 . . 2.7647(18) yes
Sn1 S1 . 1_545 2.6193(15) no
Sn1 S3 . 2_545 3.065(2) yes
Zr1 S1 . . 2.5243(19) yes
Zr1 S2 . . 2.5449(14) yes
Zr1 S3 . . 2.5821(18) yes
Zr1 S2 . 1_565 2.5449(14) no
Zr1 S3 . 5_555 2.5915(14) yes
Zr1 S3 . 5_565 2.5915(14) no

loop_
_geom_torsion_atom_site_label_1
_geom_torsion_atom_site_label_2
_geom_torsion_atom_site_label_3
_geom_torsion_atom_site_label_4
_geom_torsion_site_symmetry_1
_geom_torsion_site_symmetry_2
_geom_torsion_site_symmetry_3
_geom_torsion_site_symmetry_4
_geom_torsion
_geom_torsion_publ_flag
S2 Sn1 S1 Zr1 . . . . -1.57(4) yes
S1 Sn1 S2 Zr1 . . . . 1.56(4) yes
S2 Zr1 S1 Sn1 . . . . 1.70(4) yes
S1 Zr1 S2 Sn1 . . . . -1.61(4) yes
S3 Zr1 S2 Sn1 . . . . -175.09(4) yes
